data_1501861
loop_
_publ_author_name
'Chen, Chao'
'Voss, Tanja'
'Fr\"ohlich, Roland'
'Kehr, Gerald'
'Erker, Gerhard'

_publ_section_title
;
 1,1-carboboration of 1-alkynes: a conceptual alternative to the
 hydroboration reaction.
;
_journal_issue 1
_journal_name_full 'Organic letters'
_journal_page_first 62
_journal_page_last 65
_journal_paper_doi 10.1021/ol102544x
_journal_volume 13
_journal_year 2011
_chemical_formula_sum 'C24 H6 B F15 O'
_chemical_formula_weight 606.10
_chemical_name_systematic
; 
 ? 
;
_space_group_IT_number 2
_symmetry_cell_setting triclinic
_symmetry_space_group_name_Hall '-P 1'
_symmetry_space_group_name_H-M 'P -1'
_atom_sites_solution_hydrogens geom
_atom_sites_solution_primary direct
_atom_sites_solution_secondary difmap
_audit_creation_method SHELXL-97
_cell_angle_alpha 79.725(1)
_cell_angle_beta 79.268(1)
_cell_angle_gamma 81.578(2)
_cell_formula_units_Z 2
_cell_length_a 10.2004(2)
_cell_length_b 10.4858(2)
_cell_length_c 10.9360(1)
_cell_measurement_reflns_used 2717
_cell_measurement_temperature 223(2)
_cell_measurement_theta_max 68.25
_cell_measurement_theta_min 0.88
_cell_volume 1123.03(3)
_computing_cell_refinement 'Collect (Nonius B.V., 1998)'
_computing_data_collection 'Collect (Nonius B.V., 1998)'
_computing_data_reduction 'Denzo-SMN (Otwinowski & Minor, 1997)'
_computing_molecular_graphics 'XP (BrukerAXS, 2000)'
_computing_publication_material 'SHELXL-97 (Sheldrick, 1997)'
_computing_structure_refinement 'SHELXL-97 (Sheldrick, 1997)'
_computing_structure_solution 'SHELXS-97 (Sheldrick, 1990)'
_diffrn_ambient_temperature 223(2)
_diffrn_measured_fraction_theta_full 0.950
_diffrn_measured_fraction_theta_max 0.950
_diffrn_measurement_device_type 'Nonius KappaCCD APEXII'
_diffrn_measurement_method '\w and \f scans'
_diffrn_radiation_monochromator graphite
_diffrn_radiation_source 'fine-focus sealed tube'
_diffrn_radiation_type CuK\a
_diffrn_radiation_wavelength 1.54178
_diffrn_reflns_av_R_equivalents 0.040
_diffrn_reflns_av_sigmaI/netI 0.0236
_diffrn_reflns_limit_h_max 11
_diffrn_reflns_limit_h_min -11
_diffrn_reflns_limit_k_max 12
_diffrn_reflns_limit_k_min -12
_diffrn_reflns_limit_l_max 12
_diffrn_reflns_limit_l_min -13
_diffrn_reflns_number 15379
_diffrn_reflns_theta_full 67.44
_diffrn_reflns_theta_max 67.44
_diffrn_reflns_theta_min 4.17
_exptl_absorpt_coefficient_mu 1.777
_exptl_absorpt_correction_T_max 0.8423
_exptl_absorpt_correction_T_min 0.6177
_exptl_absorpt_correction_type multi-scan
_exptl_absorpt_process_details 'Denzo (Otwinowski, Borek, Majewski & Minor, 2003)'
_exptl_crystal_colour colourless
_exptl_crystal_density_diffrn 1.792
_exptl_crystal_density_method 'not measured'
_exptl_crystal_description plate
_exptl_crystal_F_000 596
_exptl_crystal_size_max 0.30
_exptl_crystal_size_mid 0.20
_exptl_crystal_size_min 0.10
_refine_diff_density_max 0.190
_refine_diff_density_min -0.191
_refine_diff_density_rms 0.041
_refine_ls_extinction_coef 0.0144(12)
_refine_ls_extinction_expression Fc^*^=kFc[1+0.001xFc^2^\l^3^/sin(2\q)]^-1/4^
_refine_ls_extinction_method SHELXL
_refine_ls_goodness_of_fit_ref 1.055
_refine_ls_hydrogen_treatment constr
_refine_ls_matrix_type full
_refine_ls_number_parameters 371
_refine_ls_number_reflns 3847
_refine_ls_number_restraints 0
_refine_ls_restrained_S_all 1.055
_refine_ls_R_factor_all 0.0400
_refine_ls_R_factor_gt 0.0381
_refine_ls_shift/su_max 0.000
_refine_ls_shift/su_mean 0.000
_refine_ls_structure_factor_coef Fsqd
_refine_ls_weighting_details 'calc w=1/[\s^2^(Fo^2^)+(0.0626P)^2^+0.3338P] where P=(Fo^2^+2Fc^2^)/3'
_refine_ls_weighting_scheme calc
_refine_ls_wR_factor_gt 0.1059
_refine_ls_wR_factor_ref 0.1082
_reflns_number_gt 3610
_reflns_number_total 3847
_reflns_threshold_expression >2sigma(I)
_cod_data_source_file ol102544x_si_002.cif
_cod_data_source_block erk5560
_cod_original_sg_symbol_H-M P-1
_cod_database_code 1501861

loop_
_symmetry_equiv_pos_as_xyz
'x, y, z'
'-x, -y, -z'

loop_
_atom_site_label
_atom_site_type_symbol
_atom_site_fract_x
_atom_site_fract_y
_atom_site_fract_z
_atom_site_U_iso_or_equiv
_atom_site_adp_type
_atom_site_occupancy
_atom_site_symmetry_multiplicity
_atom_site_calc_flag
_atom_site_refinement_flags
B1 B 0.28820(18) 0.75743(17) 0.27847(17) 0.0368(4) Uani 1 1 d .
C2 C 0.15367(17) 0.75828(15) 0.38481(16) 0.0392(4) Uani 1 1 d .
C3 C 0.05381(18) 0.84269(17) 0.34661(18) 0.0478(4) Uani 1 1 d .
H3 H -0.0290 0.8579 0.3993 0.057 Uiso 1 1 calc R
C4 C 0.08121(19) 0.91116(19) 0.21592(19) 0.0525(5) Uani 1 1 d .
H4A H 0.0249 0.8859 0.1629 0.063 Uiso 1 1 calc R
H4B H 0.0659 1.0060 0.2130 0.063 Uiso 1 1 calc R
O5 O 0.22313(11) 0.86748(11) 0.17618(10) 0.0409(3) Uani 1 1 d .
C6 C 0.2691(2) 0.88265(18) 0.04028(16) 0.0471(4) Uani 1 1 d .
H6A H 0.3658 0.8546 0.0231 0.056 Uiso 1 1 calc R
H6B H 0.2229 0.8275 0.0028 0.056 Uiso 1 1 calc R
C7 C 0.2417(2) 1.01883(19) -0.01609(17) 0.0510(4) Uani 1 1 d .
C8 C 0.2201(3) 1.1290(2) -0.0601(2) 0.0681(6) Uani 1 1 d .
H8 H 0.2029 1.2171 -0.0953 0.082 Uiso 1 1 calc R
C11 C 0.40875(16) 0.81477(15) 0.32350(15) 0.0378(4) Uani 1 1 d .
C12 C 0.46288(19) 0.92988(16) 0.27342(16) 0.0438(4) Uani 1 1 d .
F12 F 0.42207(13) 1.00677(11) 0.17133(11) 0.0635(3) Uani 1 1 d .
C13 C 0.5620(2) 0.97404(17) 0.32025(18) 0.0488(4) Uani 1 1 d .
F13 F 0.60916(14) 1.08798(11) 0.26688(13) 0.0680(4) Uani 1 1 d .
C14 C 0.61149(18) 0.90187(19) 0.42245(18) 0.0487(4) Uani 1 1 d .
F14 F 0.70712(12) 0.94360(13) 0.47008(13) 0.0672(3) Uani 1 1 d .
C15 C 0.56184(17) 0.78628(18) 0.47667(17) 0.0467(4) Uani 1 1 d .
F15 F 0.60910(12) 0.71486(13) 0.57710(11) 0.0659(3) Uani 1 1 d .
C16 C 0.46428(17) 0.74571(16) 0.42611(16) 0.0412(4) Uani 1 1 d .
F16 F 0.42473(11) 0.62786(10) 0.47900(10) 0.0536(3) Uani 1 1 d .
C21 C 0.33426(16) 0.62531(15) 0.21450(15) 0.0364(3) Uani 1 1 d .
C22 C 0.46338(16) 0.55977(16) 0.19645(15) 0.0381(4) Uani 1 1 d .
F22 F 0.56917(10) 0.61026(10) 0.21940(11) 0.0517(3) Uani 1 1 d .
C23 C 0.49393(17) 0.44074(16) 0.15384(16) 0.0411(4) Uani 1 1 d .
F23 F 0.62128(10) 0.38257(10) 0.13790(11) 0.0554(3) Uani 1 1 d .
C24 C 0.39423(18) 0.38195(15) 0.12546(15) 0.0412(4) Uani 1 1 d .
F24 F 0.42327(12) 0.26802(10) 0.08194(11) 0.0562(3) Uani 1 1 d .
C25 C 0.26459(17) 0.44273(16) 0.13997(15) 0.0397(4) Uani 1 1 d .
F25 F 0.16593(11) 0.38467(10) 0.11454(10) 0.0523(3) Uani 1 1 d .
C26 C 0.23866(16) 0.56205(16) 0.18062(15) 0.0384(4) Uani 1 1 d .
F26 F 0.11011(10) 0.61869(10) 0.18832(10) 0.0497(3) Uani 1 1 d .
C31 C 0.14054(16) 0.68562(15) 0.51554(15) 0.0385(4) Uani 1 1 d .
C32 C 0.15297(17) 0.55017(16) 0.54119(16) 0.0410(4) Uani 1 1 d .
F32 F 0.16821(12) 0.48109(10) 0.44617(10) 0.0557(3) Uani 1 1 d .
C33 C 0.15056(17) 0.48207(16) 0.66092(17) 0.0442(4) Uani 1 1 d .
F33 F 0.16615(12) 0.35060(10) 0.68064(11) 0.0597(3) Uani 1 1 d .
C34 C 0.13186(17) 0.54793(19) 0.76166(17) 0.0477(4) Uani 1 1 d .
F34 F 0.12829(12) 0.48244(13) 0.87822(10) 0.0649(3) Uani 1 1 d .
C35 C 0.11535(18) 0.6823(2) 0.74097(17) 0.0482(4) Uani 1 1 d .
F35 F 0.09502(13) 0.74836(13) 0.83869(11) 0.0680(4) Uani 1 1 d .
C36 C 0.11943(17) 0.74853(17) 0.61967(17) 0.0437(4) Uani 1 1 d .
F36 F 0.10358(13) 0.87969(10) 0.60467(11) 0.0602(3) Uani 1 1 d .

loop_
_atom_site_aniso_label
_atom_site_aniso_U_11
_atom_site_aniso_U_22
_atom_site_aniso_U_33
_atom_site_aniso_U_23
_atom_site_aniso_U_13
_atom_site_aniso_U_12
B1 0.0387(9) 0.0304(8) 0.0377(9) -0.0009(7) -0.0042(7) -0.0002(7)
C2 0.0409(9) 0.0324(8) 0.0415(9) -0.0048(6) -0.0021(7) -0.0029(6)
C3 0.0418(9) 0.0444(9) 0.0500(10) -0.0036(8) 0.0001(7) 0.0041(7)
C4 0.0434(10) 0.0502(10) 0.0543(11) 0.0009(8) -0.0048(8) 0.0102(8)
O5 0.0415(6) 0.0384(6) 0.0374(6) -0.0004(5) -0.0042(5) 0.0027(5)
C6 0.0590(11) 0.0444(9) 0.0346(8) -0.0028(7) -0.0070(7) -0.0006(8)
C7 0.0611(11) 0.0499(11) 0.0403(9) -0.0006(8) -0.0112(8) -0.0056(8)
C8 0.0919(17) 0.0515(12) 0.0584(12) 0.0091(10) -0.0230(11) -0.0081(11)
C11 0.0406(8) 0.0326(8) 0.0374(8) -0.0051(6) -0.0021(6) -0.0012(6)
C12 0.0533(10) 0.0357(8) 0.0409(9) -0.0026(7) -0.0058(7) -0.0064(7)
F12 0.0834(8) 0.0465(6) 0.0618(7) 0.0148(5) -0.0255(6) -0.0230(6)
C13 0.0544(10) 0.0403(9) 0.0518(10) -0.0094(8) 0.0003(8) -0.0144(8)
F13 0.0783(8) 0.0510(6) 0.0790(8) -0.0059(6) -0.0100(6) -0.0307(6)
C14 0.0397(9) 0.0575(11) 0.0527(10) -0.0203(9) -0.0039(7) -0.0086(8)
F14 0.0540(7) 0.0829(8) 0.0747(8) -0.0260(7) -0.0134(6) -0.0203(6)
C15 0.0401(9) 0.0553(10) 0.0421(9) -0.0058(8) -0.0070(7) 0.0009(8)
F15 0.0573(7) 0.0807(8) 0.0575(7) 0.0053(6) -0.0230(5) -0.0035(6)
C16 0.0403(9) 0.0373(8) 0.0421(9) -0.0019(7) -0.0022(7) -0.0030(7)
F16 0.0495(6) 0.0451(6) 0.0600(6) 0.0125(5) -0.0119(5) -0.0076(4)
C21 0.0366(8) 0.0342(8) 0.0357(8) -0.0018(6) -0.0032(6) -0.0031(6)
C22 0.0373(8) 0.0363(8) 0.0396(8) -0.0047(6) -0.0037(6) -0.0053(6)
F22 0.0353(5) 0.0507(6) 0.0716(7) -0.0209(5) -0.0058(5) -0.0031(4)
C23 0.0396(9) 0.0365(8) 0.0420(9) -0.0040(7) -0.0012(7) 0.0026(7)
F23 0.0436(6) 0.0481(6) 0.0714(7) -0.0172(5) -0.0055(5) 0.0089(4)
C24 0.0516(10) 0.0319(8) 0.0370(8) -0.0039(6) -0.0023(7) -0.0029(7)
F24 0.0654(7) 0.0375(5) 0.0658(7) -0.0182(5) -0.0058(5) -0.0010(5)
C25 0.0440(9) 0.0400(8) 0.0355(8) -0.0048(6) -0.0057(7) -0.0088(7)
F25 0.0527(6) 0.0548(6) 0.0553(6) -0.0151(5) -0.0101(5) -0.0155(5)
C26 0.0358(8) 0.0398(8) 0.0365(8) -0.0046(6) -0.0026(6) -0.0006(6)
F26 0.0361(5) 0.0530(6) 0.0614(6) -0.0158(5) -0.0096(4) 0.0009(4)
C31 0.0344(8) 0.0373(8) 0.0407(8) -0.0042(7) -0.0008(6) -0.0033(6)
C32 0.0394(9) 0.0393(8) 0.0413(9) -0.0050(7) -0.0010(7) -0.0037(7)
F32 0.0768(8) 0.0383(5) 0.0481(6) -0.0092(4) -0.0003(5) -0.0041(5)
C33 0.0382(9) 0.0391(9) 0.0491(10) 0.0040(7) -0.0026(7) -0.0037(7)
F33 0.0643(7) 0.0403(6) 0.0632(7) 0.0093(5) -0.0017(5) -0.0014(5)
C34 0.0388(9) 0.0594(11) 0.0403(9) 0.0052(8) -0.0053(7) -0.0076(8)
F34 0.0640(7) 0.0820(8) 0.0425(6) 0.0106(5) -0.0108(5) -0.0103(6)
C35 0.0447(9) 0.0611(11) 0.0398(9) -0.0121(8) -0.0031(7) -0.0097(8)
F35 0.0795(8) 0.0816(8) 0.0473(6) -0.0231(6) -0.0058(5) -0.0136(7)
C36 0.0412(9) 0.0405(9) 0.0480(9) -0.0076(7) -0.0018(7) -0.0066(7)
F36 0.0780(8) 0.0409(6) 0.0603(7) -0.0148(5) 0.0004(6) -0.0089(5)

loop_
_atom_type_symbol
_atom_type_description
_atom_type_scat_dispersion_real
_atom_type_scat_dispersion_imag
_atom_type_scat_source
C C 0.0181 0.0091 'International Tables Vol C Tables 4.2.6.8 and 6.1.1.4'
H H 0.0000 0.0000 'International Tables Vol C Tables 4.2.6.8 and 6.1.1.4'
B B 0.0090 0.0039 'International Tables Vol C Tables 4.2.6.8 and 6.1.1.4'
O O 0.0492 0.0322 'International Tables Vol C Tables 4.2.6.8 and 6.1.1.4'
F F 0.0727 0.0534 'International Tables Vol C Tables 4.2.6.8 and 6.1.1.4'

loop_
_geom_angle_atom_site_label_1
_geom_angle_atom_site_label_2
_geom_angle_atom_site_label_3
_geom_angle
O5 B1 C2 95.08(12)
O5 B1 C21 107.49(13)
C2 B1 C21 116.90(13)
O5 B1 C11 109.00(12)
C2 B1 C11 111.28(13)
C21 B1 C11 114.91(13)
C3 C2 C31 121.05(15)
C3 C2 B1 112.07(15)
C31 C2 B1 126.63(14)
C2 C3 C4 115.64(16)
C2 C3 H3 122.2
C4 C3 H3 122.2
O5 C4 C3 102.95(14)
O5 C4 H4A 111.2
C3 C4 H4A 111.2
O5 C4 H4B 111.2
C3 C4 H4B 111.2
H4A C4 H4B 109.1
C6 O5 C4 115.69(13)
C6 O5 B1 124.77(12)
C4 O5 B1 113.96(12)
C7 C6 O5 110.07(14)
C7 C6 H6A 109.6
O5 C6 H6A 109.6
C7 C6 H6B 109.6
O5 C6 H6B 109.6
H6A C6 H6B 108.2
C8 C7 C6 179.1(2)
C7 C8 H8 180.0
C12 C11 C16 113.46(16)
C12 C11 B1 127.53(15)
C16 C11 B1 118.98(14)
F12 C12 C11 120.78(16)
F12 C12 C13 115.25(15)
C11 C12 C13 123.96(16)
F13 C13 C14 119.78(17)
F13 C13 C12 120.56(17)
C14 C13 C12 119.66(16)
F14 C14 C13 120.59(17)
F14 C14 C15 120.15(18)
C13 C14 C15 119.25(17)
F15 C15 C14 119.88(17)
F15 C15 C16 121.10(17)
C14 C15 C16 119.03(16)
F16 C16 C15 116.35(15)
F16 C16 C11 118.97(15)
C15 C16 C11 124.64(16)
C22 C21 C26 113.48(14)
C22 C21 B1 126.22(15)
C26 C21 B1 120.14(14)
F22 C22 C23 115.15(14)
F22 C22 C21 121.25(14)
C23 C22 C21 123.60(15)
F23 C23 C24 119.42(15)
F23 C23 C22 120.66(15)
C24 C23 C22 119.91(15)
F24 C24 C23 120.32(15)
F24 C24 C25 120.44(16)
C23 C24 C25 119.23(15)
F25 C25 C26 121.31(15)
F25 C25 C24 119.59(15)
C26 C25 C24 119.10(15)
F26 C26 C25 116.08(15)
F26 C26 C21 119.32(14)
C25 C26 C21 124.60(15)
C36 C31 C32 115.51(15)
C36 C31 C2 122.09(15)
C32 C31 C2 122.36(15)
F32 C32 C33 117.63(15)
F32 C32 C31 119.61(15)
C33 C32 C31 122.77(16)
F33 C33 C34 119.49(15)
F33 C33 C32 120.53(16)
C34 C33 C32 119.98(16)
F34 C34 C33 120.29(17)
F34 C34 C35 120.49(17)
C33 C34 C35 119.22(16)
F35 C35 C34 120.00(17)
F35 C35 C36 120.29(17)
C34 C35 C36 119.70(17)
F36 C36 C35 117.29(16)
F36 C36 C31 119.95(16)
C35 C36 C31 122.76(16)

loop_
_geom_bond_atom_site_label_1
_geom_bond_atom_site_label_2
_geom_bond_distance
B1 O5 1.617(2)
B1 C2 1.625(2)
B1 C21 1.632(2)
B1 C11 1.632(2)
C2 C3 1.326(2)
C2 C31 1.487(2)
C3 C4 1.477(3)
C3 H3 0.9400
C4 O5 1.462(2)
C4 H4A 0.9800
C4 H4B 0.9800
O5 C6 1.460(2)
C6 C7 1.460(3)
C6 H6A 0.9800
C6 H6B 0.9800
C7 C8 1.175(3)
C8 H8 0.9400
C11 C12 1.381(2)
C11 C16 1.390(2)
C12 F12 1.350(2)
C12 C13 1.383(3)
C13 F13 1.347(2)
C13 C14 1.369(3)
C14 F14 1.345(2)
C14 C15 1.374(3)
C15 F15 1.341(2)
C15 C16 1.375(3)
C16 F16 1.352(2)
C21 C22 1.390(2)
C21 C26 1.393(2)
C22 F22 1.3504(19)
C22 C23 1.383(2)
C23 F23 1.3458(19)
C23 C24 1.371(3)
C24 F24 1.3371(19)
C24 C25 1.375(2)
C25 F25 1.3435(19)
C25 C26 1.375(2)
C26 F26 1.3519(19)
C31 C36 1.383(2)
C31 C32 1.389(2)
C32 F32 1.343(2)
C32 C33 1.373(2)
C33 F33 1.347(2)
C33 C34 1.372(3)
C34 F34 1.333(2)
C34 C35 1.377(3)
C35 F35 1.343(2)
C35 C36 1.379(3)
C36 F36 1.345(2)

loop_
_geom_torsion_atom_site_label_1
_geom_torsion_atom_site_label_2
_geom_torsion_atom_site_label_3
_geom_torsion_atom_site_label_4
_geom_torsion
O5 B1 C2 C3 -0.10(18)
C21 B1 C2 C3 -112.64(17)
C11 B1 C2 C3 112.57(17)
O5 B1 C2 C31 -174.41(15)
C21 B1 C2 C31 73.0(2)
C11 B1 C2 C31 -61.7(2)
C31 C2 C3 C4 178.24(16)
B1 C2 C3 C4 3.6(2)
C2 C3 C4 O5 -5.5(2)
C3 C4 O5 C6 160.31(15)
C3 C4 O5 B1 5.3(2)
C2 B1 O5 C6 -155.76(14)
C21 B1 O5 C6 -35.5(2)
C11 B1 O5 C6 89.66(17)
C2 B1 O5 C4 -3.38(17)
C21 B1 O5 C4 116.90(15)
C11 B1 O5 C4 -117.96(15)
C4 O5 C6 C7 56.7(2)
B1 O5 C6 C7 -151.32(15)
O5 C6 C7 C8 41(16)
O5 B1 C11 C12 -8.4(2)
C2 B1 C11 C12 -111.95(18)
C21 B1 C11 C12 112.31(18)
O5 B1 C11 C16 169.46(13)
C2 B1 C11 C16 65.89(18)
C21 B1 C11 C16 -69.85(19)
C16 C11 C12 F12 178.35(15)
B1 C11 C12 F12 -3.7(3)
C16 C11 C12 C13 -0.5(3)
B1 C11 C12 C13 177.47(16)
F12 C12 C13 F13 1.6(3)
C11 C12 C13 F13 -179.50(17)
F12 C12 C13 C14 -179.01(16)
C11 C12 C13 C14 -0.1(3)
F13 C13 C14 F14 -0.1(3)
C12 C13 C14 F14 -179.47(16)
F13 C13 C14 C15 179.52(16)
C12 C13 C14 C15 0.1(3)
F14 C14 C15 F15 -0.1(3)
C13 C14 C15 F15 -179.75(16)
F14 C14 C15 C16 -179.92(16)
C13 C14 C15 C16 0.5(3)
F15 C15 C16 F16 -3.3(2)
C14 C15 C16 F16 176.43(16)
F15 C15 C16 C11 179.05(16)
C14 C15 C16 C11 -1.2(3)
C12 C11 C16 F16 -176.41(14)
B1 C11 C16 F16 5.5(2)
C12 C11 C16 C15 1.1(3)
B1 C11 C16 C15 -177.00(15)
O5 B1 C21 C22 121.80(16)
C2 B1 C21 C22 -132.90(16)
C11 B1 C21 C22 0.3(2)
O5 B1 C21 C26 -63.09(18)
C2 B1 C21 C26 42.2(2)
C11 B1 C21 C26 175.39(14)
C26 C21 C22 F22 177.15(14)
B1 C21 C22 F22 -7.5(2)
C26 C21 C22 C23 -2.5(2)
B1 C21 C22 C23 172.94(15)
F22 C22 C23 F23 0.1(2)
C21 C22 C23 F23 179.75(14)
F22 C22 C23 C24 -178.81(14)
C21 C22 C23 C24 0.8(3)
F23 C23 C24 F24 -0.2(2)
C22 C23 C24 F24 178.74(15)
F23 C23 C24 C25 -178.97(14)
C22 C23 C24 C25 0.0(2)
F24 C24 C25 F25 2.4(2)
C23 C24 C25 F25 -178.81(14)
F24 C24 C25 C26 -177.68(15)
C23 C24 C25 C26 1.1(2)
F25 C25 C26 F26 -2.5(2)
C24 C25 C26 F26 177.59(14)
F25 C25 C26 C21 176.80(14)
C24 C25 C26 C21 -3.1(3)
C22 C21 C26 F26 -177.06(13)
B1 C21 C26 F26 7.2(2)
C22 C21 C26 C25 3.6(2)
B1 C21 C26 C25 -172.08(15)
C3 C2 C31 C36 -61.5(2)
B1 C2 C31 C36 112.35(19)
C3 C2 C31 C32 120.64(19)
B1 C2 C31 C32 -65.5(2)
C36 C31 C32 F32 177.31(15)
C2 C31 C32 F32 -4.7(2)
C36 C31 C32 C33 -2.8(3)
C2 C31 C32 C33 175.23(15)
F32 C32 C33 F33 1.5(2)
C31 C32 C33 F33 -178.44(15)
F32 C32 C33 C34 -178.37(15)
C31 C32 C33 C34 1.7(3)
F33 C33 C34 F34 -0.4(3)
C32 C33 C34 F34 179.44(16)
F33 C33 C34 C35 -179.70(15)
C32 C33 C34 C35 0.2(3)
F34 C34 C35 F35 -0.2(3)
C33 C34 C35 F35 179.05(16)
F34 C34 C35 C36 179.95(16)
C33 C34 C35 C36 -0.8(3)
F35 C35 C36 F36 0.6(3)
C34 C35 C36 F36 -179.60(15)
F35 C35 C36 C31 179.74(16)
C34 C35 C36 C31 -0.4(3)
C32 C31 C36 F36 -178.74(15)
C2 C31 C36 F36 3.3(3)
C32 C31 C36 C35 2.1(3)
C2 C31 C36 C35 -175.87(16)
